data_7233548
loop_
_publ_author_name
'Kai Chao'
'Kuizhan Shao'
'Tai Peng'
'Dongxia Zhu'
'Yue Wang'
'Yu Liu'
'Zhongmin Su'
'Martin R. Bryce'

_publ_section_title
;
 New oxazoline- and thiazoline-containing heteroleptic iridium(III)
 complexes for highly-efficient phosphorescent organic light-emitting
 devices (PhOLEDs): colour tuning by varying the electroluminescence
 bandwidth
;
_journal_name_full 'Journal of Materials Chemistry C'
_journal_page_first 6800
_journal_page_last 6806
_journal_paper_doi 10.1039/C3TC31463D
_journal_volume 1
_journal_year 2012
_chemical_formula_sum 'C31 H24 Ir N3 O2'
_chemical_formula_weight 662.73
_space_group_IT_number 14
_space_group_name_Hall '-P 2yn'
_space_group_name_H-M_alt 'P 1 21/n 1'
_symmetry_cell_setting monoclinic
_symmetry_space_group_name_H-M 'P 1 21/n 1'
_atom_sites_solution_hydrogens geom
_atom_sites_solution_primary direct
_atom_sites_solution_secondary difmap
_cell_angle_alpha 90.00
_cell_angle_beta 96.82(3)
_cell_angle_gamma 90.00
_cell_formula_units_Z 4
_cell_length_a 11.734(2)
_cell_length_b 9.6222(19)
_cell_length_c 22.223(4)
_cell_measurement_reflns_used 164
_cell_measurement_temperature 293(2)
_cell_measurement_theta_max 23.55
_cell_measurement_theta_min 2.83
_cell_volume 2491.4(8)
_computing_cell_refinement 'Bruker SMART'
_computing_data_collection 'Bruker SMART'
_computing_data_reduction 'Bruker SMART'
_computing_molecular_graphics 'Bruker SHELXTL'
_computing_publication_material 'Bruker SHELXTL'
_computing_structure_refinement 'SHELXL-97 (Sheldrick, 1997)'
_computing_structure_solution 'SHELXS-97 (Sheldrick, 1990)'
_diffrn_ambient_temperature 293(2)
_diffrn_measured_fraction_theta_full 0.987
_diffrn_measured_fraction_theta_max 0.980
_diffrn_radiation_monochromator graphite
_diffrn_radiation_source 'fine-focus sealed tube'
_diffrn_radiation_type MoK\a
_diffrn_radiation_wavelength 0.71073
_diffrn_reflns_av_R_equivalents 0.0582
_diffrn_reflns_av_sigmaI/netI 0.0510
_diffrn_reflns_limit_h_max 14
_diffrn_reflns_limit_h_min -14
_diffrn_reflns_limit_k_max 11
_diffrn_reflns_limit_k_min -12
_diffrn_reflns_limit_l_max 28
_diffrn_reflns_limit_l_min -28
_diffrn_reflns_number 22661
_diffrn_reflns_theta_full 25.00
_diffrn_reflns_theta_max 27.47
_diffrn_reflns_theta_min 3.09
_exptl_absorpt_coefficient_mu 5.394
_exptl_absorpt_correction_T_max 0.4790
_exptl_absorpt_correction_T_min 0.3971
_exptl_absorpt_correction_type multi-scan
_exptl_absorpt_process_details '(SADABS; Bruker, 2000)'
_exptl_crystal_density_diffrn 1.767
_exptl_crystal_density_method 'not measured'
_exptl_crystal_F_000 1296
_exptl_crystal_size_max 0.21
_exptl_crystal_size_mid 0.18
_exptl_crystal_size_min 0.16
_refine_diff_density_max 0.647
_refine_diff_density_min -0.763
_refine_diff_density_rms 0.111
_refine_ls_extinction_method none
_refine_ls_goodness_of_fit_ref 1.042
_refine_ls_hydrogen_treatment constr
_refine_ls_matrix_type full
_refine_ls_number_parameters 334
_refine_ls_number_reflns 5608
_refine_ls_number_restraints 0
_refine_ls_restrained_S_all 1.042
_refine_ls_R_factor_all 0.0521
_refine_ls_R_factor_gt 0.0299
_refine_ls_shift/su_max 0.001
_refine_ls_shift/su_mean 0.000
_refine_ls_structure_factor_coef Fsqd
_refine_ls_weighting_details 'calc w=1/[\s^2^(Fo^2^)+(0.0000P)^2^+2.0993P] where P=(Fo^2^+2Fc^2^)/3'
_refine_ls_weighting_scheme calc
_refine_ls_wR_factor_gt 0.0489
_refine_ls_wR_factor_ref 0.0567
_reflns_number_gt 4155
_reflns_number_total 5608
_reflns_threshold_expression >2sigma(I)
_cod_data_source_file J-Mater-Chem-C-2013-1-6800-2.cif
_cod_data_source_block htozo
_cod_original_cell_volume 2491.3(9)
_cod_original_sg_symbol_H-M p21/n
_cod_database_code 7233548

loop_
_symmetry_equiv_pos_as_xyz
'x, y, z'
'-x+1/2, y+1/2, -z+1/2'
'-x, -y, -z'
'x-1/2, -y-1/2, z-1/2'

loop_
_atom_site_label
_atom_site_type_symbol
_atom_site_fract_x
_atom_site_fract_y
_atom_site_fract_z
_atom_site_U_iso_or_equiv
_atom_site_adp_type
_atom_site_occupancy
_atom_site_symmetry_multiplicity
_atom_site_calc_flag
_atom_site_refinement_flags
_atom_site_disorder_assembly
_atom_site_disorder_group
C23 C -0.0092(5) 0.7403(6) 0.0262(3) 0.0686(15) Uani 1 1 d . . .
H23A H -0.0241 0.8391 0.0291 0.082 Uiso 1 1 calc R . .
H23B H -0.0243 0.6955 0.0636 0.082 Uiso 1 1 calc R . .
C24 C -0.0811(4) 0.6768(5) -0.0279(2) 0.0605(13) Uani 1 1 d . . .
H24A H -0.1285 0.6022 -0.0153 0.073 Uiso 1 1 calc R . .
H24B H -0.1304 0.7463 -0.0492 0.073 Uiso 1 1 calc R . .
C25 C 0.1066(4) 0.6523(4) -0.0372(2) 0.0470(11) Uani 1 1 d . . .
C26 C 0.2035(4) 0.6046(4) -0.0666(2) 0.0503(12) Uani 1 1 d . . .
C31 C 0.3181(4) 0.6166(4) -0.0396(2) 0.0426(11) Uani 1 1 d . . .
C30 C 0.4042(4) 0.5610(4) -0.0729(2) 0.0503(12) Uani 1 1 d . . .
H30 H 0.4804 0.5648 -0.0559 0.060 Uiso 1 1 calc R . .
C29 C 0.3794(6) 0.5025(6) -0.1287(3) 0.0720(16) Uani 1 1 d . . .
H29 H 0.4380 0.4694 -0.1495 0.086 Uiso 1 1 calc R . .
C28 C 0.2663(7) 0.4926(7) -0.1540(3) 0.096(2) Uani 1 1 d . . .
H28 H 0.2488 0.4514 -0.1918 0.115 Uiso 1 1 calc R . .
C27 C 0.1796(6) 0.5431(6) -0.1239(2) 0.0811(18) Uani 1 1 d . . .
H27 H 0.1039 0.5363 -0.1416 0.097 Uiso 1 1 calc R . .
C1 C 0.2908(4) 0.4903(5) 0.1203(2) 0.0524(12) Uani 1 1 d . . .
H1 H 0.3382 0.4811 0.0898 0.063 Uiso 1 1 calc R . .
C2 C 0.2789(5) 0.3787(5) 0.1584(3) 0.0672(15) Uani 1 1 d . . .
H2 H 0.3185 0.2963 0.1542 0.081 Uiso 1 1 calc R . .
C3 C 0.2066(5) 0.3928(6) 0.2031(3) 0.0742(17) Uani 1 1 d . . .
H3 H 0.1952 0.3187 0.2286 0.089 Uiso 1 1 calc R . .
C4 C 0.1525(5) 0.5167(6) 0.2091(2) 0.0670(15) Uani 1 1 d . . .
H4 H 0.1060 0.5272 0.2399 0.080 Uiso 1 1 calc R . .
C5 C 0.1654(4) 0.6268(5) 0.1706(2) 0.0508(12) Uani 1 1 d . . .
C6 C 0.1158(4) 0.7656(5) 0.1716(2) 0.0503(11) Uani 1 1 d . . .
C7 C 0.0341(5) 0.8033(6) 0.2096(2) 0.0711(16) Uani 1 1 d . . .
H7 H 0.0073 0.7380 0.2354 0.085 Uiso 1 1 calc R . .
C8 C -0.0064(5) 0.9376(7) 0.2085(3) 0.0819(18) Uani 1 1 d . . .
H8 H -0.0611 0.9629 0.2335 0.098 Uiso 1 1 calc R . .
C9 C 0.0332(5) 1.0343(6) 0.1710(3) 0.0795(18) Uani 1 1 d . . .
H9 H 0.0059 1.1250 0.1708 0.095 Uiso 1 1 calc R . .
C10 C 0.1137(5) 0.9973(5) 0.1332(2) 0.0624(14) Uani 1 1 d . . .
H10 H 0.1408 1.0650 0.1086 0.075 Uiso 1 1 calc R . .
C11 C 0.1558(4) 0.8617(5) 0.1307(2) 0.0465(11) Uani 1 1 d . . .
C12 C 0.2214(5) 0.9934(5) -0.0279(2) 0.0558(13) Uani 1 1 d . . .
H12 H 0.1581 0.9402 -0.0429 0.067 Uiso 1 1 calc R . .
C13 C 0.2495(5) 1.1072(5) -0.0605(3) 0.0690(16) Uani 1 1 d . . .
H13 H 0.2055 1.1306 -0.0967 0.083 Uiso 1 1 calc R . .
C14 C 0.3426(6) 1.1854(6) -0.0393(3) 0.081(2) Uani 1 1 d . . .
H14 H 0.3630 1.2624 -0.0609 0.098 Uiso 1 1 calc R . .
C15 C 0.4054(5) 1.1492(5) 0.0140(3) 0.0767(18) Uani 1 1 d . . .
H15 H 0.4693 1.2015 0.0288 0.092 Uiso 1 1 calc R . .
C16 C 0.3740(5) 1.0339(5) 0.0464(2) 0.0563(13) Uani 1 1 d . . .
C17 C 0.4365(4) 0.9808(5) 0.1024(2) 0.0556(13) Uani 1 1 d . . .
C18 C 0.5334(5) 1.0450(6) 0.1329(3) 0.0743(17) Uani 1 1 d . . .
H18 H 0.5586 1.1292 0.1188 0.089 Uiso 1 1 calc R . .
C19 C 0.5912(5) 0.9858(7) 0.1828(3) 0.086(2) Uani 1 1 d . . .
H19 H 0.6555 1.0295 0.2027 0.103 Uiso 1 1 calc R . .
C20 C 0.5547(5) 0.8607(7) 0.2041(3) 0.0793(18) Uani 1 1 d . . .
H20 H 0.5958 0.8193 0.2378 0.095 Uiso 1 1 calc R . .
C21 C 0.4565(5) 0.7960(5) 0.1754(2) 0.0622(13) Uani 1 1 d . . .
H21 H 0.4314 0.7132 0.1911 0.075 Uiso 1 1 calc R . .
C22 C 0.3948(4) 0.8538(5) 0.1234(2) 0.0509(12) Uani 1 1 d . . .
Ir1 Ir 0.254571(15) 0.780244(16) 0.073012(8) 0.03989(6) Uani 1 1 d . . .
N3 N 0.1093(3) 0.7145(4) 0.01365(16) 0.0440(8) Uani 1 1 d . . .
N1 N 0.2362(3) 0.6110(3) 0.12591(16) 0.0452(9) Uani 1 1 d . . .
N2 N 0.2816(3) 0.9561(3) 0.02491(18) 0.0475(10) Uani 1 1 d . . .
O1 O 0.3530(3) 0.6698(3) 0.01303(14) 0.0499(8) Uani 1 1 d . . .
O2 O 0.0007(3) 0.6243(4) -0.06589(16) 0.0690(10) Uani 1 1 d . . .

loop_
_atom_site_aniso_label
_atom_site_aniso_U_11
_atom_site_aniso_U_22
_atom_site_aniso_U_33
_atom_site_aniso_U_23
_atom_site_aniso_U_13
_atom_site_aniso_U_12
C23 0.042(3) 0.089(4) 0.074(4) -0.013(3) 0.004(3) -0.001(2)
C24 0.045(3) 0.062(3) 0.073(4) 0.009(3) -0.001(3) -0.002(2)
C25 0.044(3) 0.045(2) 0.050(3) 0.005(2) -0.004(2) -0.001(2)
C26 0.058(3) 0.053(3) 0.040(3) 0.002(2) 0.005(2) 0.000(2)
C31 0.051(3) 0.037(2) 0.041(3) 0.0068(18) 0.012(2) -0.0031(18)
C30 0.046(3) 0.053(3) 0.054(3) -0.001(2) 0.016(2) 0.000(2)
C29 0.083(5) 0.084(4) 0.052(4) -0.008(3) 0.025(3) 0.012(3)
C28 0.111(7) 0.126(6) 0.050(4) -0.028(3) 0.006(4) 0.013(4)
C27 0.080(5) 0.114(5) 0.046(3) -0.017(3) -0.004(3) 0.009(4)
C1 0.048(3) 0.054(3) 0.054(3) 0.001(2) 0.002(2) 0.001(2)
C2 0.066(4) 0.060(3) 0.071(4) 0.011(3) -0.011(3) 0.006(3)
C3 0.079(5) 0.073(4) 0.067(4) 0.026(3) -0.003(3) -0.012(3)
C4 0.073(4) 0.080(4) 0.049(3) 0.017(3) 0.012(3) -0.010(3)
C5 0.048(3) 0.065(3) 0.038(3) 0.003(2) 0.003(2) -0.009(2)
C6 0.049(3) 0.066(3) 0.037(2) -0.008(2) 0.007(2) -0.003(2)
C7 0.065(4) 0.103(4) 0.049(3) -0.009(3) 0.022(3) -0.004(3)
C8 0.070(5) 0.114(5) 0.066(4) -0.024(3) 0.024(3) 0.015(4)
C9 0.077(5) 0.080(4) 0.084(5) -0.018(3) 0.020(4) 0.018(3)
C10 0.058(4) 0.068(3) 0.064(4) -0.008(3) 0.017(3) 0.005(2)
C11 0.040(3) 0.057(3) 0.044(3) -0.009(2) 0.008(2) -0.001(2)
C12 0.057(4) 0.056(3) 0.058(3) 0.003(2) 0.020(3) 0.003(2)
C13 0.082(5) 0.058(3) 0.073(4) 0.019(3) 0.036(3) 0.012(3)
C14 0.096(6) 0.057(4) 0.101(5) 0.014(3) 0.052(4) -0.009(3)
C15 0.075(5) 0.060(3) 0.102(5) -0.009(3) 0.040(4) -0.025(3)
C16 0.057(4) 0.050(3) 0.068(4) -0.015(2) 0.030(3) -0.009(2)
C17 0.038(3) 0.062(3) 0.069(4) -0.024(3) 0.017(3) -0.012(2)
C18 0.053(4) 0.082(4) 0.089(5) -0.032(3) 0.013(3) -0.023(3)
C19 0.056(4) 0.110(5) 0.091(5) -0.048(4) 0.005(4) -0.019(4)
C20 0.059(4) 0.109(5) 0.067(4) -0.036(4) -0.008(3) 0.005(3)
C21 0.057(4) 0.072(3) 0.057(3) -0.025(3) 0.006(3) 0.001(3)
C22 0.035(3) 0.063(3) 0.056(3) -0.023(2) 0.011(2) -0.004(2)
Ir1 0.03771(10) 0.04198(9) 0.04114(9) -0.00379(8) 0.00952(7) -0.00380(8)
N3 0.033(2) 0.051(2) 0.048(2) -0.0021(18) 0.0050(16) -0.0036(17)
N1 0.042(2) 0.048(2) 0.044(2) -0.0014(16) 0.0017(18) -0.0041(16)
N2 0.049(3) 0.037(2) 0.060(3) -0.0052(17) 0.020(2) -0.0029(16)
O1 0.038(2) 0.0626(19) 0.0499(19) -0.0113(15) 0.0098(15) -0.0014(14)
O2 0.046(2) 0.091(3) 0.066(2) -0.0179(19) -0.0083(19) -0.0019(18)

loop_
_atom_type_symbol
_atom_type_description
_atom_type_scat_dispersion_real
_atom_type_scat_dispersion_imag
_atom_type_scat_source
C C 0.0033 0.0016 'International Tables Vol C Tables 4.2.6.8 and 6.1.1.4'
H H 0.0000 0.0000 'International Tables Vol C Tables 4.2.6.8 and 6.1.1.4'
N N 0.0061 0.0033 'International Tables Vol C Tables 4.2.6.8 and 6.1.1.4'
O O 0.0106 0.0060 'International Tables Vol C Tables 4.2.6.8 and 6.1.1.4'
Ir Ir -1.4442 7.9887 'International Tables Vol C Tables 4.2.6.8 and 6.1.1.4'

loop_
_geom_angle_atom_site_label_1
_geom_angle_atom_site_label_2
_geom_angle_atom_site_label_3
_geom_angle
_geom_angle_site_symmetry_1
_geom_angle_site_symmetry_3
N3 C23 C24 103.3(4) . .
N3 C23 H23A 111.1 . .
C24 C23 H23A 111.1 . .
N3 C23 H23B 111.1 . .
C24 C23 H23B 111.1 . .
H23A C23 H23B 109.1 . .
O2 C24 C23 105.0(4) . .
O2 C24 H24A 110.7 . .
C23 C24 H24A 110.7 . .
O2 C24 H24B 110.7 . .
C23 C24 H24B 110.7 . .
H24A C24 H24B 108.8 . .
N3 C25 O2 115.7(4) . .
N3 C25 C26 127.5(4) . .
O2 C25 C26 116.7(4) . .
C27 C26 C31 120.0(5) . .
C27 C26 C25 117.3(5) . .
C31 C26 C25 122.7(4) . .
O1 C31 C26 126.8(4) . .
O1 C31 C30 116.7(4) . .
C26 C31 C30 116.5(4) . .
C29 C30 C31 122.7(5) . .
C29 C30 H30 118.7 . .
C31 C30 H30 118.7 . .
C30 C29 C28 119.4(5) . .
C30 C29 H29 120.3 . .
C28 C29 H29 120.3 . .
C27 C28 C29 120.6(6) . .
C27 C28 H28 119.7 . .
C29 C28 H28 119.7 . .
C28 C27 C26 120.8(6) . .
C28 C27 H27 119.6 . .
C26 C27 H27 119.6 . .
N1 C1 C2 122.0(5) . .
N1 C1 H1 119.0 . .
C2 C1 H1 119.0 . .
C1 C2 C3 118.5(5) . .
C1 C2 H2 120.7 . .
C3 C2 H2 120.7 . .
C4 C3 C2 119.1(5) . .
C4 C3 H3 120.4 . .
C2 C3 H3 120.4 . .
C3 C4 C5 121.5(5) . .
C3 C4 H4 119.2 . .
C5 C4 H4 119.2 . .
N1 C5 C4 118.8(5) . .
N1 C5 C6 112.8(4) . .
C4 C5 C6 128.3(5) . .
C7 C6 C11 121.5(5) . .
C7 C6 C5 123.3(4) . .
C11 C6 C5 115.2(4) . .
C8 C7 C6 119.5(5) . .
C8 C7 H7 120.3 . .
C6 C7 H7 120.3 . .
C9 C8 C7 120.6(5) . .
C9 C8 H8 119.7 . .
C7 C8 H8 119.7 . .
C8 C9 C10 120.1(5) . .
C8 C9 H9 120.0 . .
C10 C9 H9 120.0 . .
C9 C10 C11 122.3(5) . .
C9 C10 H10 118.8 . .
C11 C10 H10 118.8 . .
C10 C11 C6 115.9(4) . .
C10 C11 Ir1 129.0(4) . .
C6 C11 Ir1 114.8(3) . .
N2 C12 C13 122.5(5) . .
N2 C12 H12 118.7 . .
C13 C12 H12 118.7 . .
C14 C13 C12 119.4(6) . .
C14 C13 H13 120.3 . .
C12 C13 H13 120.3 . .
C13 C14 C15 119.2(5) . .
C13 C14 H14 120.4 . .
C15 C14 H14 120.4 . .
C14 C15 C16 120.1(6) . .
C14 C15 H15 119.9 . .
C16 C15 H15 119.9 . .
N2 C16 C15 120.4(6) . .
N2 C16 C17 114.0(4) . .
C15 C16 C17 125.5(5) . .
C18 C17 C22 121.0(6) . .
C18 C17 C16 123.9(5) . .
C22 C17 C16 115.1(4) . .
C19 C18 C17 120.7(6) . .
C19 C18 H18 119.6 . .
C17 C18 H18 119.6 . .
C18 C19 C20 120.2(6) . .
C18 C19 H19 119.9 . .
C20 C19 H19 119.9 . .
C19 C20 C21 120.3(6) . .
C19 C20 H20 119.8 . .
C21 C20 H20 119.8 . .
C20 C21 C22 121.1(5) . .
C20 C21 H21 119.5 . .
C22 C21 H21 119.5 . .
C21 C22 C17 116.7(5) . .
C21 C22 Ir1 128.9(4) . .
C17 C22 Ir1 114.5(4) . .
C11 Ir1 C22 90.20(18) . .
C11 Ir1 N1 80.41(16) . .
C22 Ir1 N1 95.55(18) . .
C11 Ir1 N2 98.58(16) . .
C22 Ir1 N2 80.31(19) . .
N1 Ir1 N2 175.75(15) . .
C11 Ir1 N3 91.80(16) . .
C22 Ir1 N3 175.00(17) . .
N1 Ir1 N3 89.31(14) . .
N2 Ir1 N3 94.86(15) . .
C11 Ir1 O1 173.48(15) . .
C22 Ir1 O1 93.16(15) . .
N1 Ir1 O1 93.69(13) . .
N2 Ir1 O1 87.51(12) . .
N3 Ir1 O1 85.31(12) . .
C25 N3 C23 108.9(4) . .
C25 N3 Ir1 128.5(3) . .
C23 N3 Ir1 122.6(3) . .
C1 N1 C5 120.0(4) . .
C1 N1 Ir1 123.7(3) . .
C5 N1 Ir1 116.3(3) . .
C12 N2 C16 118.3(4) . .
C12 N2 Ir1 125.3(3) . .
C16 N2 Ir1 116.1(4) . .
C31 O1 Ir1 128.3(3) . .
C25 O2 C24 107.0(4) . .

loop_
_geom_bond_atom_site_label_1
_geom_bond_atom_site_label_2
_geom_bond_distance
_geom_bond_site_symmetry_2
C23 N3 1.472(6) .
C23 C24 1.514(7) .
C23 H23A 0.9700 .
C23 H23B 0.9700 .
C24 O2 1.443(6) .
C24 H24A 0.9700 .
C24 H24B 0.9700 .
C25 N3 1.276(5) .
C25 O2 1.355(5) .
C25 C26 1.452(6) .
C26 C27 1.401(7) .
C26 C31 1.410(6) .
C31 O1 1.298(5) .
C31 C30 1.426(6) .
C30 C29 1.360(7) .
C30 H30 0.9300 .
C29 C28 1.382(8) .
C29 H29 0.9300 .
C28 C27 1.372(8) .
C28 H28 0.9300 .
C27 H27 0.9300 .
C1 N1 1.340(5) .
C1 C2 1.385(6) .
C1 H1 0.9300 .
C2 C3 1.387(7) .
C2 H2 0.9300 .
C3 C4 1.364(7) .
C3 H3 0.9300 .
C4 C5 1.382(6) .
C4 H4 0.9300 .
C5 N1 1.376(5) .
C5 C6 1.458(6) .
C6 C7 1.399(6) .
C6 C11 1.416(6) .
C7 C8 1.377(7) .
C7 H7 0.9300 .
C8 C9 1.366(8) .
C8 H8 0.9300 .
C9 C10 1.383(7) .
C9 H9 0.9300 .
C10 C11 1.399(6) .
C10 H10 0.9300 .
C11 Ir1 1.987(4) .
C12 N2 1.344(6) .
C12 C13 1.375(6) .
C12 H12 0.9300 .
C13 C14 1.363(8) .
C13 H13 0.9300 .
C14 C15 1.363(8) .
C14 H14 0.9300 .
C15 C16 1.396(7) .
C15 H15 0.9300 .
C16 N2 1.356(6) .
C16 C17 1.461(7) .
C17 C18 1.396(7) .
C17 C22 1.416(6) .
C18 C19 1.354(8) .
C18 H18 0.9300 .
C19 C20 1.380(8) .
C19 H19 0.9300 .
C20 C21 1.396(7) .
C20 H20 0.9300 .
C21 C22 1.405(7) .
C21 H21 0.9300 .
C22 Ir1 2.006(5) .
Ir1 N1 2.035(3) .
Ir1 N2 2.046(3) .
Ir1 N3 2.124(4) .
Ir1 O1 2.146(3) .

loop_
_geom_torsion_atom_site_label_1
_geom_torsion_atom_site_label_2
_geom_torsion_atom_site_label_3
_geom_torsion_atom_site_label_4
_geom_torsion
_geom_torsion_site_symmetry_1
_geom_torsion_site_symmetry_2
_geom_torsion_site_symmetry_3
_geom_torsion_site_symmetry_4
N3 C23 C24 O2 -1.0(5) . . . .
N3 C25 C26 C27 -177.7(5) . . . .
O2 C25 C26 C27 4.5(6) . . . .
N3 C25 C26 C31 3.0(7) . . . .
O2 C25 C26 C31 -174.8(4) . . . .
C27 C26 C31 O1 -179.4(4) . . . .
C25 C26 C31 O1 -0.2(7) . . . .
C27 C26 C31 C30 -1.3(6) . . . .
C25 C26 C31 C30 178.0(4) . . . .
O1 C31 C30 C29 -179.9(4) . . . .
C26 C31 C30 C29 1.8(6) . . . .
C31 C30 C29 C28 -1.7(8) . . . .
C30 C29 C28 C27 1.0(10) . . . .
C29 C28 C27 C26 -0.5(10) . . . .
C31 C26 C27 C28 0.7(8) . . . .
C25 C26 C27 C28 -178.6(5) . . . .
N1 C1 C2 C3 1.0(8) . . . .
C1 C2 C3 C4 -1.9(9) . . . .
C2 C3 C4 C5 2.0(9) . . . .
C3 C4 C5 N1 -1.2(8) . . . .
C3 C4 C5 C6 -178.7(5) . . . .
N1 C5 C6 C7 174.6(5) . . . .
C4 C5 C6 C7 -7.8(8) . . . .
N1 C5 C6 C11 -5.0(6) . . . .
C4 C5 C6 C11 172.6(5) . . . .
C11 C6 C7 C8 -1.8(8) . . . .
C5 C6 C7 C8 178.7(5) . . . .
C6 C7 C8 C9 -0.4(9) . . . .
C7 C8 C9 C10 0.7(10) . . . .
C8 C9 C10 C11 1.4(10) . . . .
C9 C10 C11 C6 -3.4(8) . . . .
C9 C10 C11 Ir1 171.1(4) . . . .
C7 C6 C11 C10 3.6(7) . . . .
C5 C6 C11 C10 -176.8(4) . . . .
C7 C6 C11 Ir1 -171.7(4) . . . .
C5 C6 C11 Ir1 7.9(5) . . . .
N2 C12 C13 C14 0.6(8) . . . .
C12 C13 C14 C15 -0.3(8) . . . .
C13 C14 C15 C16 -0.3(9) . . . .
C14 C15 C16 N2 0.6(8) . . . .
C14 C15 C16 C17 177.2(5) . . . .
N2 C16 C17 C18 -179.3(4) . . . .
C15 C16 C17 C18 4.0(8) . . . .
N2 C16 C17 C22 3.2(6) . . . .
C15 C16 C17 C22 -173.5(4) . . . .
C22 C17 C18 C19 1.2(8) . . . .
C16 C17 C18 C19 -176.2(5) . . . .
C17 C18 C19 C20 0.0(9) . . . .
C18 C19 C20 C21 -1.7(9) . . . .
C19 C20 C21 C22 2.1(8) . . . .
C20 C21 C22 C17 -0.8(7) . . . .
C20 C21 C22 Ir1 178.4(4) . . . .
C18 C17 C22 C21 -0.8(7) . . . .
C16 C17 C22 C21 176.8(4) . . . .
C18 C17 C22 Ir1 179.8(4) . . . .
C16 C17 C22 Ir1 -2.6(5) . . . .
C10 C11 Ir1 C22 83.8(5) . . . .
C6 C11 Ir1 C22 -101.6(4) . . . .
C10 C11 Ir1 N1 179.4(5) . . . .
C6 C11 Ir1 N1 -6.0(3) . . . .
C10 C11 Ir1 N2 3.6(5) . . . .
C6 C11 Ir1 N2 178.1(4) . . . .
C10 C11 Ir1 N3 -91.6(5) . . . .
C6 C11 Ir1 N3 83.0(4) . . . .
C10 C11 Ir1 O1 -155.2(12) . . . .
C6 C11 Ir1 O1 19.4(16) . . . .
C21 C22 Ir1 C11 83.1(4) . . . .
C17 C22 Ir1 C11 -97.7(3) . . . .
C21 C22 Ir1 N1 2.7(4) . . . .
C17 C22 Ir1 N1 -178.0(3) . . . .
C21 C22 Ir1 N2 -178.3(4) . . . .
C17 C22 Ir1 N2 1.0(3) . . . .
C21 C22 Ir1 N3 -163.3(15) . . . .
C17 C22 Ir1 N3 15.9(19) . . . .
C21 C22 Ir1 O1 -91.3(4) . . . .
C17 C22 Ir1 O1 87.9(3) . . . .
O2 C25 N3 C23 -0.8(5) . . . .
C26 C25 N3 C23 -178.7(4) . . . .
O2 C25 N3 Ir1 -179.2(3) . . . .
C26 C25 N3 Ir1 3.0(7) . . . .
C24 C23 N3 C25 1.1(5) . . . .
C24 C23 N3 Ir1 179.6(3) . . . .
C11 Ir1 N3 C25 178.5(4) . . . .
C22 Ir1 N3 C25 65.0(18) . . . .
N1 Ir1 N3 C25 -101.1(4) . . . .
N2 Ir1 N3 C25 79.7(4) . . . .
O1 Ir1 N3 C25 -7.4(4) . . . .
C11 Ir1 N3 C23 0.4(4) . . . .
C22 Ir1 N3 C23 -113.2(17) . . . .
N1 Ir1 N3 C23 80.7(4) . . . .
N2 Ir1 N3 C23 -98.4(4) . . . .
O1 Ir1 N3 C23 174.5(4) . . . .
C2 C1 N1 C5 -0.1(7) . . . .
C2 C1 N1 Ir1 177.9(4) . . . .
C4 C5 N1 C1 0.2(7) . . . .
C6 C5 N1 C1 178.1(4) . . . .
C4 C5 N1 Ir1 -178.0(4) . . . .
C6 C5 N1 Ir1 -0.1(5) . . . .
C11 Ir1 N1 C1 -174.7(4) . . . .
C22 Ir1 N1 C1 -85.5(4) . . . .
N2 Ir1 N1 C1 -98.1(18) . . . .
N3 Ir1 N1 C1 93.3(4) . . . .
O1 Ir1 N1 C1 8.1(4) . . . .
C11 Ir1 N1 C5 3.4(3) . . . .
C22 Ir1 N1 C5 92.6(3) . . . .
N2 Ir1 N1 C5 79.9(19) . . . .
N3 Ir1 N1 C5 -88.6(3) . . . .
O1 Ir1 N1 C5 -173.8(3) . . . .
C13 C12 N2 C16 -0.3(7) . . . .
C13 C12 N2 Ir1 -174.7(3) . . . .
C15 C16 N2 C12 -0.3(6) . . . .
C17 C16 N2 C12 -177.3(4) . . . .
C15 C16 N2 Ir1 174.6(4) . . . .
C17 C16 N2 Ir1 -2.4(5) . . . .
C11 Ir1 N2 C12 -96.0(4) . . . .
C22 Ir1 N2 C12 175.3(4) . . . .
N1 Ir1 N2 C12 -171.9(17) . . . .
N3 Ir1 N2 C12 -3.4(4) . . . .
O1 Ir1 N2 C12 81.7(4) . . . .
C11 Ir1 N2 C16 89.5(3) . . . .
C22 Ir1 N2 C16 0.8(3) . . . .
N1 Ir1 N2 C16 14(2) . . . .
N3 Ir1 N2 C16 -177.9(3) . . . .
O1 Ir1 N2 C16 -92.8(3) . . . .
C26 C31 O1 Ir1 -8.3(6) . . . .
C30 C31 O1 Ir1 173.6(3) . . . .
C11 Ir1 O1 C31 73.8(14) . . . .
C22 Ir1 O1 C31 -165.3(3) . . . .
N1 Ir1 O1 C31 98.9(3) . . . .
N2 Ir1 O1 C31 -85.2(3) . . . .
N3 Ir1 O1 C31 9.9(3) . . . .
N3 C25 O2 C24 0.1(5) . . . .
C26 C25 O2 C24 178.2(4) . . . .
C23 C24 O2 C25 0.6(5) . . . .
